data_9009289
loop_
_publ_author_name
'Rodek, E.'
'Sterzel, W.'
'Bartl, H.'
'Schuckmann, W.'

_publ_section_title
;
 Kristallstruktur von Rb2PtBr4*H2O
;
_journal_name_full 'Neues Jahrbuch fur Mineralogie, Monatshefte'
_journal_page_first 277
_journal_page_last 281
_journal_volume 1979
_journal_year 1979
_chemical_formula_structural Rb2PtBr4*H2O
_chemical_formula_sum 'Br4 H2 O Pt Rb2'
_space_group_IT_number 62
_symmetry_space_group_name_Hall '-P 2ac 2n'
_symmetry_space_group_name_H-M 'P n m a'
_cell_angle_alpha 90
_cell_angle_beta 90
_cell_angle_gamma 90
_cell_formula_units_Z 4
_cell_length_a 14.112
_cell_length_b 10.885
_cell_length_c 6.917
_cell_volume 1062.514
_database_code_amcsd 0014761
_exptl_crystal_density_diffrn 4.387
_cod_original_formula_sum 'Rb2 Pt Br4 O H2'
_cod_database_code 9009289
_amcsd_formula_title Rb2PtBr4*H2O

loop_
_space_group_symop_operation_xyz
x,y,z
x,1/2-y,z
-x,1/2+y,-z
1/2-x,1/2+y,1/2+z
1/2+x,1/2-y,1/2-z
1/2+x,y,1/2-z
1/2-x,-y,1/2+z
-x,-y,-z

loop_
_atom_site_aniso_label
_atom_site_aniso_U_11
_atom_site_aniso_U_22
_atom_site_aniso_U_33
_atom_site_aniso_U_12
_atom_site_aniso_U_13
_atom_site_aniso_U_23
Rb 0.03720 0.04890 0.02590 -0.00090 0.00370 -0.00010
Pt 0.02370 0.02520 0.01290 0.00000 0.00060 0.00000
Br1 0.04390 0.02900 0.02430 0.00150 0.00960 -0.00010
Br2 0.04080 0.03940 0.02360 0.00000 -0.01210 0.00000
Br3 0.03640 0.03750 0.02010 0.00000 -0.01310 0.00000

loop_
_atom_site_label
_atom_site_fract_x
_atom_site_fract_y
_atom_site_fract_z
_atom_site_U_iso_or_equiv
_atom_site_type_symbol
_atom_site_attached_hydrogens
Rb 0.37190 0.52520 0.71580 ? Rb 0
Pt 0.12250 0.75000 0.72050 ? Pt 0
Br1 0.12230 0.97350 0.71790 ? Br 0
Br2 0.27200 0.25000 0.94200 ? Br 0
Br3 0.52080 0.75000 0.49420 ? Br 0
Wat 0.13830 0.25000 0.45880 0.08200 O 2

loop_
_cod_changelog_entry_id
_cod_changelog_entry_author
_cod_changelog_entry_date
_cod_changelog_entry_text
1
;cod-tools version 3.8.0
Id: cif_guess_AMCSD_atom_types 9574 2023-05-10 09:00:05Z saulius
;
2023-05-10T18:51:33+03:00
;Derived atom types and hydrogen counts
from atom names that follow the AMCSD naming convention
(Wat == water, O-H == hydroxyl).
;

loop_
_cod_related_entry_id
_cod_related_entry_database
_cod_related_entry_code
1 AMCSD 0014761
